data_2218114
loop_
_publ_author_name
'Dufresne, St\'ephane'
'Skene, W. G.'

_publ_section_title
;Diethyl
 2-[(1-methyl-1<i>H</i>-pyrrol-2-yl)methyleneamino]-5-(2-thienylmethyleneamino)thiophene-3,4-dicarboxylate
;
_journal_issue 5
_journal_name_full 'Acta Crystallographica Section E'
_journal_page_first o782
_journal_paper_doi 10.1107/S160053680800799X
_journal_volume 64
_journal_year 2008
_chemical_formula_moiety 'C21 H21 N3 O4 S2'
_chemical_formula_sum 'C21 H21 N3 O4 S2'
_chemical_formula_weight 443.53
_chemical_name_systematic
'Diethyl 2-[(1-methyl-1<i>H</i>-pyrrol-2-yl)methyleneamino]-5-(2-thienylmethyleneamino)thiophene-3,4-dicarboxylate'
_space_group_IT_number 15
_symmetry_cell_setting monoclinic
_symmetry_space_group_name_Hall '-C 2yc'
_symmetry_space_group_name_H-M 'C 1 2/c 1'
_atom_sites_solution_hydrogens geom
_atom_sites_solution_primary direct
_atom_sites_solution_secondary difmap
_audit_creation_method SHELXL-97
_cell_angle_alpha 90.00
_cell_angle_beta 92.732(2)
_cell_angle_gamma 90.00
_cell_formula_units_Z 8
_cell_length_a 30.7355(14)
_cell_length_b 6.9617(4)
_cell_length_c 19.5163(9)
_cell_measurement_reflns_used 25
_cell_measurement_temperature 150(2)
_cell_measurement_theta_max 30.00
_cell_measurement_theta_min 15.00
_cell_volume 4171.2(4)
_computing_cell_refinement 'SMART (Bruker, 2003)'
_computing_data_collection 'SMART (Bruker, 2003)'
_computing_data_reduction 'SAINT (Bruker, 2004)'
_computing_molecular_graphics 'ORTEP3 (Farrugia, 1997)'
_computing_publication_material 'UdMX (Marris, 2004)'
_computing_structure_refinement 'SHELXL97 (Sheldrick, 2008)'
_computing_structure_solution 'SHELXS97 (Sheldrick, 2008)'
_diffrn_ambient_temperature 150(2)
_diffrn_detector_area_resol_mean 5.5
_diffrn_measured_fraction_theta_full 0.993
_diffrn_measured_fraction_theta_max 0.994
_diffrn_measurement_device_type 'Bruker SMART 6K'
_diffrn_measurement_method \w
_diffrn_radiation_monochromator 'Montel 200 optics'
_diffrn_radiation_source 'Rotating Anode'
_diffrn_radiation_type CuK\a
_diffrn_radiation_wavelength 1.54178
_diffrn_reflns_av_R_equivalents 0.0408
_diffrn_reflns_av_sigmaI/netI 0.0273
_diffrn_reflns_limit_h_max 36
_diffrn_reflns_limit_h_min -37
_diffrn_reflns_limit_k_max 8
_diffrn_reflns_limit_k_min -7
_diffrn_reflns_limit_l_max 24
_diffrn_reflns_limit_l_min -23
_diffrn_reflns_number 24275
_diffrn_reflns_theta_full 71.94
_diffrn_reflns_theta_max 71.94
_diffrn_reflns_theta_min 2.88
_diffrn_standards_decay_% 0.00
_diffrn_standards_interval_time 1080
_diffrn_standards_number 5
_exptl_absorpt_coefficient_mu 2.604
_exptl_absorpt_correction_T_max 0.8808
_exptl_absorpt_correction_T_min 0.7119
_exptl_absorpt_correction_type multi-scan
_exptl_absorpt_process_details '(SADABS; Sheldrick, 1996)'
_exptl_crystal_colour red
_exptl_crystal_density_diffrn 1.413
_exptl_crystal_density_method 'not measured'
_exptl_crystal_description block
_exptl_crystal_F_000 1856
_exptl_crystal_size_max 0.14
_exptl_crystal_size_mid 0.09
_exptl_crystal_size_min 0.05
_refine_diff_density_max 0.280
_refine_diff_density_min -0.376
_refine_ls_extinction_method none
_refine_ls_goodness_of_fit_ref 1.028
_refine_ls_hydrogen_treatment constr
_refine_ls_matrix_type full
_refine_ls_number_parameters 394
_refine_ls_number_reflns 4076
_refine_ls_number_restraints 544
_refine_ls_restrained_S_all 0.996
_refine_ls_R_factor_all 0.0501
_refine_ls_R_factor_gt 0.0413
_refine_ls_shift/su_max 0.001
_refine_ls_shift/su_mean 0.000
_refine_ls_structure_factor_coef Fsqd
_refine_ls_weighting_details 'calc w=1/[\s^2^(Fo^2^)+(0.0781P)^2^+0.0000P] where P=(Fo^2^+2Fc^2^)/3'
_refine_ls_weighting_scheme calc
_refine_ls_wR_factor_gt 0.1109
_refine_ls_wR_factor_ref 0.1148
_reflns_number_gt 3330
_reflns_number_total 4076
_reflns_threshold_expression >2sigma(I)
_cod_data_source_file fl2192.cif
_cod_data_source_block I
_cod_original_sg_symbol_H-M 'C 2/c'
_cod_database_code 2218114
_cod_database_fobs_code 2218114

loop_
_symmetry_equiv_pos_as_xyz
'x, y, z'
'-x, y, -z+1/2'
'x+1/2, y+1/2, z'
'-x+1/2, y+1/2, -z+1/2'
'-x, -y, -z'
'x, -y, z-1/2'
'-x+1/2, -y+1/2, -z'
'x+1/2, -y+1/2, z-1/2'

loop_
_atom_site_type_symbol
_atom_site_label
_atom_site_fract_x
_atom_site_fract_y
_atom_site_fract_z
_atom_site_U_iso_or_equiv
_atom_site_adp_type
_atom_site_calc_flag
_atom_site_refinement_flags
_atom_site_occupancy
_atom_site_disorder_assembly
_atom_site_disorder_group
O O1 0.10022(4) 1.12212(19) 0.84005(7) 0.0407(3) Uani d . 1 . .
O O2 0.10797(4) 0.80068(19) 0.84277(7) 0.0389(3) Uani d . 1 . .
O O3 0.17783(4) 1.0055(2) 0.75085(6) 0.0409(3) Uani d . 1 A .
O O4 0.25038(4) 1.00854(18) 0.76690(6) 0.0336(3) Uani d . 1 A .
N N1 0.12908(5) 0.9423(2) 0.99876(7) 0.0313(3) Uani d D 1 . .
N N2 0.28368(5) 1.0327(2) 0.90462(7) 0.0300(3) Uani d . 1 . .
S S2 0.219461(14) 0.98751(6) 0.99760(2) 0.03223(14) Uani d D 1 . .
C C6 0.16602(6) 0.9698(2) 0.96274(9) 0.0306(4) Uani d D 1 A .
C C7 0.16479(6) 0.9824(2) 0.89280(9) 0.0298(4) Uani d D 1 . .
C C8 0.20672(6) 1.0028(2) 0.86477(9) 0.0288(4) Uani d D 1 A .
C C9 0.24011(6) 1.0096(2) 0.91492(8) 0.0290(4) Uani d D 1 A .
C C16 0.12129(6) 0.9810(3) 0.85451(9) 0.0321(4) Uani d . 1 A .
C C17 0.06400(6) 0.7790(3) 0.81304(11) 0.0482(5) Uani d . 1 . .
H H17A 0.0637 0.7996 0.7628 0.058 Uiso calc R 1 . .
H H17B 0.0444 0.8747 0.8330 0.058 Uiso calc R 1 . .
C C18 0.04913(8) 0.5837(4) 0.82806(14) 0.0711(8) Uani d . 1 . .
H H18A 0.0697 0.4902 0.8105 0.107 Uiso calc R 1 . .
H H18B 0.0202 0.5629 0.8060 0.107 Uiso calc R 1 . .
H H18C 0.0476 0.5677 0.8778 0.107 Uiso calc R 1 . .
C C19 0.20984(6) 1.0069(2) 0.78909(9) 0.0302(4) Uani d . 1 . .
C C20 0.25276(6) 1.0069(3) 0.69247(8) 0.0351(4) Uani d . 1 . .
H H20A 0.2385 1.1227 0.6724 0.042 Uiso calc R 1 A .
H H20B 0.2379 0.8918 0.6729 0.042 Uiso calc R 1 . .
C C21 0.30039(6) 1.0039(3) 0.67686(10) 0.0399(4) Uani d . 1 A .
H H21A 0.3148 1.1182 0.6965 0.060 Uiso calc R 1 . .
H H21B 0.3032 1.0032 0.6271 0.060 Uiso calc R 1 . .
H H21C 0.3141 0.8884 0.6968 0.060 Uiso calc R 1 . .
S S1 0.04126(2) 0.87795(11) 1.05416(4) 0.0370(3) Uani d PDU 0.824(3) A 1
C C1 0.01520(10) 0.8382(8) 1.1284(2) 0.0404(7) Uani d PDU 0.824(3) A 1
H H1 -0.0153 0.8193 1.1302 0.049 Uiso calc PR 0.824(3) A 1
C C2 0.04307(17) 0.8370(10) 1.1840(3) 0.0417(10) Uani d PDU 0.824(3) A 1
H H2 0.0342 0.8170 1.2294 0.050 Uiso calc PR 0.824(3) A 1
C C3 0.08692(15) 0.8685(7) 1.1675(2) 0.0352(8) Uani d PDU 0.824(3) A 1
H H3 0.1106 0.8741 1.2005 0.042 Uiso calc PR 0.824(3) A 1
C C4 0.09117(17) 0.8899(18) 1.0984(3) 0.0307(6) Uani d PDU 0.824(3) A 1
C C5 0.1310(4) 0.925(5) 1.0640(5) 0.0317(7) Uani d PDU 0.824(3) A 1
H H5 0.1581 0.9349 1.0894 0.038 Uiso calc PR 0.824(3) A 1
C C10 0.3117(3) 1.0332(16) 0.9566(10) 0.0321(10) Uani d PDU 0.824(3) A 1
H H10 0.3007 1.0101 1.0005 0.038 Uiso calc PR 0.824(3) A 1
C C11 0.3573(2) 1.065(3) 0.9540(3) 0.0333(6) Uani d PDU 0.824(3) A 1
C C12 0.38669(14) 1.0773(7) 1.01056(16) 0.0390(7) Uani d PDU 0.824(3) A 1
H H12 0.3798 1.0662 1.0573 0.047 Uiso calc PR 0.824(3) A 1
C C13 0.42795(12) 1.1086(7) 0.98639(14) 0.0409(7) Uani d PDU 0.824(3) A 1
H H13 0.4545 1.1207 1.0130 0.049 Uiso calc PR 0.824(3) A 1
C C14 0.42238(10) 1.1186(6) 0.91597(15) 0.0400(7) Uani d PDU 0.824(3) A 1
H H14 0.4451 1.1407 0.8855 0.048 Uiso calc PR 0.824(3) A 1
N N3 0.38014(10) 1.0927(4) 0.89645(15) 0.0357(6) Uani d PDU 0.824(3) A 1
C C15 0.36240(9) 1.0926(4) 0.82465(15) 0.0449(6) Uani d PDU 0.824(3) A 1
H H15A 0.3479 1.2155 0.8146 0.067 Uiso calc PR 0.824(3) A 1
H H15B 0.3414 0.9877 0.8182 0.067 Uiso calc PR 0.824(3) A 1
H H15C 0.3862 1.0747 0.7936 0.067 Uiso calc PR 0.824(3) A 1
S S1' 0.37454(15) 1.1247(7) 0.8684(3) 0.0464(14) Uani d PDU 0.176(3) A 2
C C1' 0.4267(4) 1.143(3) 0.8980(8) 0.0400(9) Uani d PDU 0.176(3) A 2
H H1' 0.4507 1.1708 0.8707 0.048 Uiso calc PR 0.176(3) A 2
C C2' 0.4294(6) 1.113(4) 0.9662(8) 0.0407(9) Uani d PDU 0.176(3) A 2
H H2' 0.4559 1.1263 0.9927 0.049 Uiso calc PR 0.176(3) A 2
C C3' 0.3897(7) 1.060(4) 0.9958(8) 0.0390(9) Uani d PDU 0.176(3) A 2
H H3' 0.3874 1.0219 1.0421 0.047 Uiso calc PR 0.176(3) A 2
C C4' 0.3551(9) 1.072(16) 0.9488(14) 0.0333(8) Uani d PDU 0.176(3) A 2
C C5' 0.128(2) 0.92(2) 1.064(2) 0.0318(9) Uani d PDU 0.176(3) A 2
H H5' 0.1560 0.9212 1.0873 0.038 Uiso calc PR 0.176(3) A 2
C C10' 0.3104(14) 1.053(8) 0.957(5) 0.0321(11) Uani d PDU 0.176(3) A 2
H H10' 0.2995 1.0542 1.0014 0.039 Uiso calc PR 0.176(3) A 2
C C11' 0.0926(8) 0.881(9) 1.1072(13) 0.0307(8) Uani d PDU 0.176(3) A 2
C C12' 0.0912(8) 0.835(4) 1.1755(12) 0.0351(9) Uani d PDU 0.176(3) A 2
H H12' 0.1155 0.8234 1.2073 0.042 Uiso calc PR 0.176(3) A 2
C C13' 0.0477(9) 0.809(5) 1.1897(12) 0.0416(11) Uani d PDU 0.176(3) A 2
H H13' 0.0362 0.7884 1.2334 0.050 Uiso calc PR 0.176(3) A 2
C C14' 0.0245(6) 0.819(4) 1.1278(10) 0.0406(9) Uani d PDU 0.176(3) A 2
H H14' -0.0061 0.8035 1.1212 0.049 Uiso calc PR 0.176(3) A 2
N N3' 0.0527(4) 0.8565(19) 1.0768(6) 0.041(3) Uani d PDU 0.176(3) A 2
C C15' 0.0380(4) 0.8571(17) 1.0042(6) 0.040(3) Uani d PDU 0.176(3) A 2
H H15D 0.0084 0.8052 0.9994 0.059 Uiso calc PR 0.176(3) A 2
H H15E 0.0576 0.7776 0.9780 0.059 Uiso calc PR 0.176(3) A 2
H H15F 0.0382 0.9890 0.9867 0.059 Uiso calc PR 0.176(3) A 2

loop_
_atom_site_aniso_label
_atom_site_aniso_U_11
_atom_site_aniso_U_22
_atom_site_aniso_U_33
_atom_site_aniso_U_12
_atom_site_aniso_U_13
_atom_site_aniso_U_23
O1 0.0392(7) 0.0416(8) 0.0411(7) 0.0086(6) 0.0006(6) 0.0000(6)
O2 0.0287(7) 0.0390(7) 0.0488(8) -0.0035(5) -0.0020(6) -0.0017(6)
O3 0.0338(7) 0.0578(9) 0.0313(7) -0.0018(6) 0.0021(6) -0.0045(6)
O4 0.0316(7) 0.0439(7) 0.0256(6) -0.0015(5) 0.0058(5) -0.0011(5)
N1 0.0290(8) 0.0329(8) 0.0327(8) -0.0002(6) 0.0090(6) -0.0012(6)
N2 0.0288(8) 0.0312(8) 0.0302(7) -0.0012(6) 0.0042(6) -0.0008(6)
S2 0.0290(2) 0.0407(3) 0.0274(2) 0.00037(17) 0.00565(17) -0.00015(17)
C6 0.0293(9) 0.0304(9) 0.0325(9) -0.0006(7) 0.0052(7) -0.0023(7)
C7 0.0303(9) 0.0280(9) 0.0316(9) 0.0006(7) 0.0049(7) -0.0006(7)
C8 0.0294(9) 0.0282(9) 0.0292(8) 0.0003(6) 0.0057(7) -0.0026(7)
C9 0.0301(9) 0.0293(9) 0.0280(8) 0.0010(6) 0.0061(7) -0.0011(7)
C16 0.0298(9) 0.0381(10) 0.0289(8) -0.0020(7) 0.0080(7) -0.0026(7)
C17 0.0331(10) 0.0482(12) 0.0622(13) -0.0047(9) -0.0093(9) 0.0014(10)
C18 0.0580(16) 0.0732(18) 0.0798(18) -0.0287(13) -0.0214(14) 0.0224(14)
C19 0.0299(9) 0.0297(9) 0.0315(9) -0.0018(7) 0.0046(7) -0.0013(7)
C20 0.0407(11) 0.0407(10) 0.0243(9) -0.0030(8) 0.0068(7) -0.0017(7)
C21 0.0411(11) 0.0450(11) 0.0346(10) -0.0044(8) 0.0112(8) -0.0025(8)
S1 0.0284(4) 0.0440(4) 0.0388(6) -0.0025(3) 0.0032(3) -0.0030(3)
C1 0.0288(16) 0.0424(16) 0.0513(11) -0.0017(15) 0.0147(12) -0.0097(10)
C2 0.0397(15) 0.046(2) 0.0412(13) -0.0025(14) 0.0167(11) -0.0029(12)
C3 0.0323(14) 0.039(2) 0.0350(15) 0.0005(12) 0.0062(10) 0.0008(12)
C4 0.0291(10) 0.0334(15) 0.0299(16) -0.0004(9) 0.0041(10) -0.0020(18)
C5 0.027(2) 0.0327(10) 0.0354(9) 0.000(2) 0.0052(10) -0.0023(7)
C10 0.0342(11) 0.031(3) 0.0311(9) 0.0010(13) 0.0056(9) 0.001(2)
C11 0.0328(11) 0.0312(11) 0.0360(14) 0.0008(12) 0.0025(9) 0.000(2)
C12 0.0371(12) 0.0433(15) 0.0364(16) 0.0017(10) 0.0007(12) -0.0064(14)
C13 0.0331(11) 0.0445(12) 0.0444(17) -0.0007(9) -0.0045(14) -0.0032(17)
C14 0.0296(11) 0.0443(15) 0.0469(19) -0.0015(9) 0.0115(11) 0.0047(13)
N3 0.0340(12) 0.0396(14) 0.0336(14) 0.0007(9) 0.0031(12) 0.0051(11)
C15 0.0393(14) 0.0672(18) 0.0285(14) 0.0014(12) 0.0060(11) 0.0073(12)
S1' 0.036(2) 0.054(2) 0.051(3) -0.0032(14) 0.011(2) 0.002(2)
C1' 0.0299(14) 0.0443(17) 0.047(2) -0.0016(13) 0.0112(14) 0.0045(16)
C2' 0.0328(13) 0.0445(14) 0.044(2) -0.0007(12) -0.0038(17) -0.003(2)
C3' 0.0372(15) 0.0431(17) 0.0367(18) 0.0018(13) 0.0010(15) -0.0061(17)
C4' 0.0328(13) 0.0312(13) 0.0358(16) 0.0009(15) 0.0020(12) -0.001(2)
C5' 0.028(2) 0.0327(13) 0.0353(12) 0.000(2) 0.0048(13) -0.0023(11)
C10' 0.0341(13) 0.031(3) 0.0312(12) 0.0011(15) 0.0055(12) 0.000(2)
C11' 0.0288(12) 0.0333(17) 0.0303(18) -0.0003(12) 0.0040(13) -0.002(2)
C12' 0.0324(16) 0.039(2) 0.0349(17) 0.0005(15) 0.0064(13) 0.0009(15)
C13' 0.0397(17) 0.045(3) 0.0411(15) -0.0021(16) 0.0160(14) -0.0028(14)
C14' 0.0293(19) 0.0423(18) 0.0512(14) -0.0018(17) 0.0142(15) -0.0094(13)
N3' 0.041(4) 0.041(4) 0.040(4) 0.001(3) -0.003(3) 0.007(3)
C15' 0.040(5) 0.047(6) 0.032(6) -0.005(4) -0.006(4) 0.001(4)

loop_
_atom_type_symbol
_atom_type_description
_atom_type_scat_dispersion_real
_atom_type_scat_dispersion_imag
_atom_type_scat_source
C C 0.0181 0.0091 'International Tables Vol C Tables 4.2.6.8 and 6.1.1.4'
H H 0.0000 0.0000 'International Tables Vol C Tables 4.2.6.8 and 6.1.1.4'
N N 0.0311 0.0180 'International Tables Vol C Tables 4.2.6.8 and 6.1.1.4'
O O 0.0492 0.0322 'International Tables Vol C Tables 4.2.6.8 and 6.1.1.4'
S S 0.3331 0.5567 'International Tables Vol C Tables 4.2.6.8 and 6.1.1.4'

loop_
_geom_angle_atom_site_label_1
_geom_angle_atom_site_label_2
_geom_angle_atom_site_label_3
_geom_angle
C16 O2 C17 115.94(15)
C19 O4 C20 114.46(14)
C5 N1 C6 121.4(5)
C5' N1 C6 126(3)
C10' N2 C9 119(3)
C10 N2 C9 120.1(6)
C6 S2 C9 91.28(8)
C7 C6 N1 122.32(17)
C7 C6 S2 111.36(13)
N1 C6 S2 126.31(13)
C6 C7 C8 113.93(16)
C6 C7 C16 118.61(16)
C8 C7 C16 127.42(15)
C9 C8 C7 112.57(15)
C9 C8 C19 128.43(16)
C7 C8 C19 118.96(16)
N2 C9 C8 126.55(15)
N2 C9 S2 122.60(13)
C8 C9 S2 110.85(13)
O1 C16 O2 124.72(17)
O1 C16 C7 124.68(17)
O2 C16 C7 110.46(15)
O2 C17 C18 108.00(17)
O2 C17 H17A 110.1
C18 C17 H17A 110.1
O2 C17 H17B 110.1
C18 C17 H17B 110.1
H17A C17 H17B 108.4
C17 C18 H18A 109.5
C17 C18 H18B 109.5
H18A C18 H18B 109.5
C17 C18 H18C 109.5
H18A C18 H18C 109.5
H18B C18 H18C 109.5
O3 C19 O4 122.97(16)
O3 C19 C8 121.73(16)
O4 C19 C8 115.29(15)
O4 C20 C21 107.25(15)
O4 C20 H20A 110.3
C21 C20 H20A 110.3
O4 C20 H20B 110.3
C21 C20 H20B 110.3
H20A C20 H20B 108.5
C20 C21 H21A 109.5
C20 C21 H21B 109.5
H21A C21 H21B 109.5
C20 C21 H21C 109.5
H21A C21 H21C 109.5
H21B C21 H21C 109.5
C1 S1 C4 91.4(2)
C2 C1 S1 112.1(3)
C2 C1 H1 123.9
S1 C1 H1 123.9
C1 C2 C3 113.0(4)
C1 C2 H2 123.5
C3 C2 H2 123.5
C4 C3 C2 112.2(4)
C4 C3 H3 123.9
C2 C3 H3 123.9
C3 C4 C5 126.8(6)
C3 C4 S1 111.3(3)
C5 C4 S1 121.9(6)
N1 C5 C4 118.5(10)
N1 C5 H5 120.7
C4 C5 H5 120.7
N2 C10 C11 126.2(13)
N2 C10 H10 116.9
C11 C10 H10 116.9
N3 C11 C12 107.7(4)
N3 C11 C10 126.6(9)
C12 C11 C10 125.7(9)
C13 C12 C11 107.9(3)
C13 C12 H12 126.0
C11 C12 H12 126.1
C14 C13 C12 105.9(3)
C14 C13 H13 127.0
C12 C13 H13 127.1
N3 C14 C13 110.3(3)
N3 C14 H14 124.8
C13 C14 H14 124.8
C14 N3 C11 108.2(3)
C14 N3 C15 125.1(3)
C11 N3 C15 126.8(3)
C1' S1' C4' 94.0(9)
C2' C1' S1' 109.9(11)
C2' C1' H1' 125.0
S1' C1' H1' 125.1
C1' C2' C3' 115.3(14)
C1' C2' H2' 122.3
C3' C2' H2' 122.3
C4' C3' C2' 111.5(15)
C4' C3' H3' 124.3
C2' C3' H3' 124.2
C3' C4' C10' 131(4)
C3' C4' S1' 108.9(14)
C10' C4' S1' 120(4)
N1 C5' C11' 131(5)
N1 C5' H5' 114.2
C11' C5' H5' 114.3
N2 C10' C4' 121(7)
N2 C10' H10' 119.7
C4' C10' H10' 119.9
N3' C11' C12' 109.1(17)
N3' C11' C5' 118(3)
C12' C11' C5' 132(3)
C11' C12' C13' 107.3(16)
C11' C12' H12' 126.4
C13' C12' H12' 126.3
C14' C13' C12' 106.5(16)
C14' C13' H13' 126.8
C12' C13' H13' 126.8
N3' C14' C13' 109.0(15)
N3' C14' H14' 125.5
C13' C14' H14' 125.5
C11' N3' C14' 107.4(14)
C11' N3' C15' 131.1(14)
C14' N3' C15' 121.5(13)
N3' C15' H15D 109.5
N3' C15' H15E 109.5
H15D C15' H15E 109.5
N3' C15' H15F 109.5
H15D C15' H15F 109.5
H15E C15' H15F 109.5

loop_
_geom_bond_atom_site_label_1
_geom_bond_atom_site_label_2
_geom_bond_distance
O1 C16 1.203(2)
O2 C16 1.337(2)
O2 C17 1.453(2)
O3 C19 1.206(2)
O4 C19 1.339(2)
O4 C20 1.4578(19)
N1 C5 1.278(9)
N1 C5' 1.28(4)
N1 C6 1.377(2)
N2 C10' 1.28(8)
N2 C10 1.299(17)
N2 C9 1.373(2)
S2 C6 1.7519(18)
S2 C9 1.7685(16)
C6 C7 1.367(2)
C7 C8 1.431(2)
C7 C16 1.500(2)
C8 C9 1.385(2)
C8 C19 1.485(2)
C17 C18 1.468(3)
C17 H17A 0.9900
C17 H17B 0.9900
C18 H18A 0.9800
C18 H18B 0.9800
C18 H18C 0.9800
C20 C21 1.509(3)
C20 H20A 0.9900
C20 H20B 0.9900
C21 H21A 0.9800
C21 H21B 0.9800
C21 H21C 0.9800
S1 C1 1.711(4)
S1 C4 1.726(4)
C1 C2 1.350(5)
C1 H1 0.9500
C2 C3 1.418(4)
C2 H2 0.9500
C3 C4 1.368(5)
C3 H3 0.9500
C4 C5 1.446(9)
C5 H5 0.9500
C10 C11 1.423(9)
C10 H10 0.9500
C11 N3 1.366(5)
C11 C12 1.395(5)
C12 C13 1.391(4)
C12 H12 0.9500
C13 C14 1.379(4)
C13 H13 0.9500
C14 N3 1.347(4)
C14 H14 0.9500
N3 C15 1.479(3)
C15 H15A 0.9800
C15 H15B 0.9800
C15 H15C 0.9800
S1' C1' 1.683(14)
S1' C4' 1.744(16)
C1' C2' 1.345(14)
C1' H1' 0.9500
C2' C3' 1.422(15)
C2' H2' 0.9500
C3' C4' 1.374(17)
C3' H3' 0.9500
C4' C10' 1.40(4)
C5' C11' 1.44(4)
C5' H5' 0.9500
C10' H10' 0.9500
C11' N3' 1.348(17)
C11' C12' 1.374(18)
C12' C13' 1.391(18)
C12' H12' 0.9500
C13' C14' 1.375(18)
C13' H13' 0.9500
C14' N3' 1.375(16)
C14' H14' 0.9500
N3' C15' 1.467(12)
C15' H15D 0.9800
C15' H15E 0.9800
C15' H15F 0.9800

loop_
_geom_torsion_atom_site_label_1
_geom_torsion_atom_site_label_2
_geom_torsion_atom_site_label_3
_geom_torsion_atom_site_label_4
_geom_torsion
C5 N1 C6 C7 177.8(17)
C5' N1 C6 C7 175(9)
C5 N1 C6 S2 -0.6(17)
C5' N1 C6 S2 -3(9)
C9 S2 C6 C7 -0.63(13)
C9 S2 C6 N1 177.95(16)
N1 C6 C7 C8 -177.47(15)
S2 C6 C7 C8 1.18(19)
N1 C6 C7 C16 4.7(2)
S2 C6 C7 C16 -176.64(12)
C6 C7 C8 C9 -1.3(2)
C16 C7 C8 C9 176.33(16)
C6 C7 C8 C19 176.62(15)
C16 C7 C8 C19 -5.8(3)
C10' N2 C9 C8 174(3)
C10 N2 C9 C8 -178.8(6)
C10' N2 C9 S2 -5(3)
C10 N2 C9 S2 2.1(6)
C7 C8 C9 N2 -178.42(16)
C19 C8 C9 N2 4.0(3)
C7 C8 C9 S2 0.73(19)
C19 C8 C9 S2 -176.89(14)
C6 S2 C9 N2 179.12(15)
C6 S2 C9 C8 -0.07(13)
C17 O2 C16 O1 -2.7(3)
C17 O2 C16 C7 173.15(15)
C6 C7 C16 O1 90.3(2)
C8 C7 C16 O1 -87.2(2)
C6 C7 C16 O2 -85.62(19)
C8 C7 C16 O2 96.9(2)
C16 O2 C17 C18 -158.52(19)
C20 O4 C19 O3 -0.5(2)
C20 O4 C19 C8 178.27(14)
C9 C8 C19 O3 -177.86(18)
C7 C8 C19 O3 4.7(2)
C9 C8 C19 O4 3.4(2)
C7 C8 C19 O4 -174.11(15)
C19 O4 C20 C21 -178.59(14)
C4 S1 C1 C2 0.8(6)
S1 C1 C2 C3 0.0(7)
C1 C2 C3 C4 -1.0(9)
C2 C3 C4 C5 179.6(19)
C2 C3 C4 S1 1.6(10)
C1 S1 C4 C3 -1.4(8)
C1 S1 C4 C5 -179.5(18)
C5' N1 C5 C4 -3E1(9)
C6 N1 C5 C4 -177.9(15)
C3 C4 C5 N1 -179.7(16)
S1 C4 C5 N1 -2(3)
C9 N2 C10 C11 -176.7(13)
N2 C10 C11 N3 -3(3)
N2 C10 C11 C12 175.7(13)
N3 C11 C12 C13 -1.3(17)
C10 C11 C12 C13 179.8(16)
C11 C12 C13 C14 1.2(11)
C12 C13 C14 N3 -0.7(5)
C13 C14 N3 C11 -0.1(11)
C13 C14 N3 C15 -179.4(3)
C12 C11 N3 C14 0.8(16)
C10 C11 N3 C14 179.7(17)
C12 C11 N3 C15 -179.8(7)
C10 C11 N3 C15 -1(3)
C4' S1' C1' C2' -1(4)
S1' C1' C2' C3' 4(3)
C1' C2' C3' C4' -7(6)
C2' C3' C4' C10' -173(9)
C2' C3' C4' S1' 6(8)
C1' S1' C4' C3' -3(7)
C1' S1' C4' C10' 176(8)
C5 N1 C5' C11' 15E1(10)
C6 N1 C5' C11' -178(10)
C9 N2 C10' C4' 178(6)
C3' C4' C10' N2 -167(8)
S1' C4' C10' N2 15(11)
N1 C5' C11' N3' 5(19)
N1 C5' C11' C12' 173(10)
N3' C11' C12' C13' -9(5)
C5' C11' C12' C13' -177(10)
C11' C12' C13' C14' 6(4)
C12' C13' C14' N3' -2(4)
C12' C11' N3' C14' 8(5)
C5' C11' N3' C14' 178(8)
C12' C11' N3' C15' -170(2)
C5' C11' N3' C15' 1(10)
C13' C14' N3' C11' -4(4)
C13' C14' N3' C15' 174(2)
